data_4129374
loop_
_publ_author_name
'Hu, Dennis X.'
'Seidl, Frederick J.'
'Bucher, Cyril'
'Burns, Noah Z.'

_publ_section_title
;
 Catalytic chemo-, regio-, and enantioselective bromochlorination of
 allylic alcohols.
;
_journal_issue 11
_journal_name_full 'Journal of the American Chemical Society'
_journal_page_first 3795
_journal_page_last 3798
_journal_paper_doi 10.1021/jacs.5b01384
_journal_volume 137
_journal_year 2015
_chemical_absolute_configuration ad
_chemical_formula_moiety 'C7 H12 Br Cl O2'
_chemical_formula_sum 'C7 H12 Br Cl O2'
_chemical_formula_weight 243.53
_space_group_crystal_system orthorhombic
_space_group_IT_number 19
_space_group_name_Hall 'P 2ac 2ab'
_space_group_name_H-M_alt 'P 21 21 21'
_atom_sites_solution_hydrogens mixed
_atom_sites_solution_primary vecmap
_atom_sites_solution_secondary difmap
_audit_creation_method SHELXL-2014/7
_cell_angle_alpha 90
_cell_angle_beta 90
_cell_angle_gamma 90
_cell_formula_units_Z 4
_cell_length_a 6.1762(7)
_cell_length_b 6.3096(8)
_cell_length_c 23.492(3)
_cell_measurement_reflns_used 9965
_cell_measurement_temperature 120(2)
_cell_measurement_theta_max 28.47
_cell_measurement_theta_min 3.34
_cell_volume 915.47(19)
_computing_cell_refinement 'Bruker SAINT v8.34A'
_computing_data_collection 'Bruker APEX-II v2014-5.0'
_computing_data_reduction 'Bruker SAINT v8.34A'
_computing_molecular_graphics 'Bruker XP'
_computing_publication_material 'CIFTAB (Sheldrick, 2008)'
_computing_structure_refinement 'SHELXL-2014/7 (Sheldrick, 2014)'
_computing_structure_solution 'SHELXT-2014/2 (Sheldrick, 2014)'
_diffrn_ambient_temperature 120(2)
_diffrn_detector_area_resol_mean 8.33
_diffrn_measured_fraction_theta_full 1.000
_diffrn_measured_fraction_theta_max 1.000
_diffrn_measurement_device_type 'Bruker APEX-II'
_diffrn_measurement_method 'combination of \w and \f-scans '
_diffrn_radiation_monochromator graphite
_diffrn_radiation_source 'fine-focus sealed tube'
_diffrn_radiation_type MoK\a
_diffrn_radiation_wavelength 0.71073
_diffrn_reflns_av_R_equivalents 0.0246
_diffrn_reflns_av_unetI/netI 0.0261
_diffrn_reflns_Laue_measured_fraction_full 1.000
_diffrn_reflns_Laue_measured_fraction_max 1.000
_diffrn_reflns_limit_h_max 8
_diffrn_reflns_limit_h_min -8
_diffrn_reflns_limit_k_max 8
_diffrn_reflns_limit_k_min -8
_diffrn_reflns_limit_l_max 31
_diffrn_reflns_limit_l_min -31
_diffrn_reflns_number 16292
_diffrn_reflns_point_group_measured_fraction_full 0.999
_diffrn_reflns_point_group_measured_fraction_max 0.999
_diffrn_reflns_theta_full 25.242
_diffrn_reflns_theta_max 28.471
_diffrn_reflns_theta_min 1.734
_exptl_absorpt_coefficient_mu 4.732
_exptl_absorpt_correction_T_max 0.7554
_exptl_absorpt_correction_T_min 0.5818
_exptl_absorpt_correction_type numerical
_exptl_absorpt_process_details 'SADABS 2014/2 (Sheldrick, 2014)'
_exptl_crystal_colour colorless
_exptl_crystal_density_diffrn 1.767
_exptl_crystal_description rod
_exptl_crystal_F_000 488
_exptl_crystal_size_max 0.150
_exptl_crystal_size_mid 0.135
_exptl_crystal_size_min 0.090
_refine_diff_density_max 0.345
_refine_diff_density_min -0.216
_refine_diff_density_rms 0.054
_refine_ls_abs_structure_details
;
 Flack x determined using 891 quotients [(I+)-(I-)]/[(I+)+(I-)]
 (Parsons, Flack and Wagner, Acta Cryst. B69 (2013) 249-259).
;
_refine_ls_abs_structure_Flack 0.032(4)
_refine_ls_extinction_method none
_refine_ls_goodness_of_fit_ref 1.060
_refine_ls_hydrogen_treatment mixed
_refine_ls_matrix_type full
_refine_ls_number_parameters 105
_refine_ls_number_reflns 2321
_refine_ls_number_restraints 0
_refine_ls_restrained_S_all 1.060
_refine_ls_R_factor_all 0.0169
_refine_ls_R_factor_gt 0.0159
_refine_ls_shift/su_max 0.001
_refine_ls_shift/su_mean 0.000
_refine_ls_structure_factor_coef Fsqd
_refine_ls_weighting_details 'w=1/[\s^2^(Fo^2^)+(0.0166P)^2^+0.0365P] where P=(Fo^2^+2Fc^2^)/3'
_refine_ls_weighting_scheme calc
_refine_ls_wR_factor_gt 0.0384
_refine_ls_wR_factor_ref 0.0386
_reflns_Friedel_coverage 0.675
_reflns_Friedel_fraction_full 0.998
_reflns_Friedel_fraction_max 0.997
_reflns_number_gt 2239
_reflns_number_total 2321
_reflns_threshold_expression 'I > 2\s(I)'
_cod_data_source_file ja5b01384_si_004.cif
_cod_data_source_block su1426a
_cod_original_cell_volume 915.46(19)
_cod_database_code 4129374
_shelx_shelxl_version_number 2014/7
_shelx_space_group_comment
;
The symmetry employed for this shelxl refinement is uniquely defined
by the following loop, which should always be used as a source of
symmetry information in preference to the above space-group names.
They are only intended as comments.
;
_shelx_estimated_absorpt_t_min 0.537
_shelx_estimated_absorpt_t_max 0.675

loop_
_space_group_symop_operation_xyz
'x, y, z'
'-x+1/2, -y, z+1/2'
'-x, y+1/2, -z+1/2'
'x+1/2, -y+1/2, -z'

loop_
_atom_site_label
_atom_site_type_symbol
_atom_site_fract_x
_atom_site_fract_y
_atom_site_fract_z
_atom_site_U_iso_or_equiv
_atom_site_adp_type
_atom_site_occupancy
_atom_site_site_symmetry_order
_atom_site_calc_flag
_atom_site_refinement_flags_posn
_atom_site_refinement_flags_adp
Br1 Br 0.38936(4) 0.16823(4) 0.31454(2) 0.01680(7) Uani 1 1 d . .
Cl1 Cl -0.01616(10) 0.09671(9) 0.40663(2) 0.02086(13) Uani 1 1 d . .
O1 O 0.3069(3) 0.6073(3) 0.45409(7) 0.0176(4) Uani 1 1 d . .
O2 O 0.6854(3) 0.6410(3) 0.45380(8) 0.0220(4) Uani 1 1 d . .
H2O H 0.699(6) 0.710(6) 0.4781(15) 0.050(12) Uiso 1 1 d . .
C1 C 0.1824(4) 0.3965(3) 0.33748(9) 0.0126(4) Uani 1 1 d . .
C2 C 0.1046(4) 0.3570(3) 0.39846(9) 0.0139(4) Uani 1 1 d . .
H2 H -0.0129 0.4624 0.4060 0.017 Uiso 1 1 calc R U
C3 C 0.2723(4) 0.3857(4) 0.44559(10) 0.0169(5) Uani 1 1 d . .
H3A H 0.2197 0.3199 0.4813 0.020 Uiso 1 1 calc R U
H3B H 0.4098 0.3161 0.4347 0.020 Uiso 1 1 calc R U
C4 C 0.4927(4) 0.6990(4) 0.42706(9) 0.0165(4) Uani 1 1 d . .
H4 H 0.4789 0.8568 0.4288 0.020 Uiso 1 1 calc R U
C5 C 0.5139(4) 0.6334(3) 0.36493(9) 0.0147(4) Uani 1 1 d . .
H5A H 0.5921 0.4965 0.3634 0.018 Uiso 1 1 calc R U
H5B H 0.6044 0.7399 0.3451 0.018 Uiso 1 1 calc R U
C6 C 0.3009(4) 0.6098(4) 0.33222(9) 0.0145(4) Uani 1 1 d . .
H6A H 0.3309 0.6354 0.2914 0.017 Uiso 1 1 calc R U
H6B H 0.2012 0.7227 0.3452 0.017 Uiso 1 1 calc R U
C7 C -0.0028(4) 0.3863(4) 0.29464(9) 0.0184(5) Uani 1 1 d . .
H7A H -0.1007 0.5064 0.3008 0.028 Uiso 1 1 calc R U
H7B H -0.0826 0.2534 0.2997 0.028 Uiso 1 1 calc R U
H7C H 0.0559 0.3926 0.2559 0.028 Uiso 1 1 calc R U

loop_
_atom_site_aniso_label
_atom_site_aniso_U_11
_atom_site_aniso_U_22
_atom_site_aniso_U_33
_atom_site_aniso_U_23
_atom_site_aniso_U_13
_atom_site_aniso_U_12
Br1 0.01712(10) 0.01479(10) 0.01849(11) -0.00419(9) 0.00294(9) 0.00179(9)
Cl1 0.0247(3) 0.0193(3) 0.0186(3) 0.0009(2) 0.0048(2) -0.0071(2)
O1 0.0188(7) 0.0212(9) 0.0127(8) -0.0074(6) 0.0027(6) -0.0011(7)
O2 0.0179(8) 0.0282(10) 0.0200(9) -0.0111(8) -0.0062(7) 0.0033(8)
C1 0.0117(9) 0.0131(10) 0.0128(10) -0.0022(8) 0.0023(8) 0.0028(8)
C2 0.0153(9) 0.0133(10) 0.0131(9) -0.0015(8) 0.0032(8) -0.0017(10)
C3 0.0197(11) 0.0207(12) 0.0104(10) -0.0008(9) 0.0013(9) -0.0005(9)
C4 0.0154(10) 0.0172(12) 0.0169(11) -0.0051(9) 0.0001(9) 0.0004(10)
C5 0.0131(10) 0.0157(11) 0.0155(10) -0.0033(8) 0.0008(8) -0.0016(9)
C6 0.0168(10) 0.0144(11) 0.0122(10) 0.0005(8) 0.0005(8) -0.0003(9)
C7 0.0170(11) 0.0223(12) 0.0159(10) -0.0002(8) -0.0017(9) 0.0008(10)

loop_
_atom_type_symbol
_atom_type_description
_atom_type_scat_dispersion_real
_atom_type_scat_dispersion_imag
_atom_type_scat_source
C C 0.0033 0.0016 'International Tables Vol C Tables 4.2.6.8 and 6.1.1.4'
H H 0.0000 0.0000 'International Tables Vol C Tables 4.2.6.8 and 6.1.1.4'
O O 0.0106 0.0060 'International Tables Vol C Tables 4.2.6.8 and 6.1.1.4'
Cl Cl 0.1484 0.1585 'International Tables Vol C Tables 4.2.6.8 and 6.1.1.4'
Br Br -0.2901 2.4595 'International Tables Vol C Tables 4.2.6.8 and 6.1.1.4'

loop_
_geom_angle_atom_site_label_1
_geom_angle_atom_site_label_2
_geom_angle_atom_site_label_3
_geom_angle
C3 O1 C4 116.96(17)
C7 C1 C2 112.02(19)
C7 C1 C6 109.95(18)
C2 C1 C6 111.54(18)
C7 C1 Br1 105.75(14)
C2 C1 Br1 109.60(15)
C6 C1 Br1 107.74(14)
C3 C2 C1 116.51(18)
C3 C2 Cl1 108.03(15)
C1 C2 Cl1 112.05(15)
O1 C3 C2 108.60(19)
O2 C4 O1 112.18(18)
O2 C4 C5 106.66(18)
O1 C4 C5 112.57(18)
C4 C5 C6 115.69(18)
C5 C6 C1 117.03(18)
C4 O2 H2O 107(3)
C3 C2 H2 106.6
C1 C2 H2 106.6
Cl1 C2 H2 106.6
O1 C3 H3A 110.0
C2 C3 H3A 110.0
O1 C3 H3B 110.0
C2 C3 H3B 110.0
H3A C3 H3B 108.3
O2 C4 H4 108.4
O1 C4 H4 108.4
C5 C4 H4 108.4
C4 C5 H5A 108.4
C6 C5 H5A 108.4
C4 C5 H5B 108.4
C6 C5 H5B 108.4
H5A C5 H5B 107.4
C5 C6 H6A 108.0
C1 C6 H6A 108.0
C5 C6 H6B 108.0
C1 C6 H6B 108.0
H6A C6 H6B 107.3
C1 C7 H7A 109.5
C1 C7 H7B 109.5
H7A C7 H7B 109.5
C1 C7 H7C 109.5
H7A C7 H7C 109.5
H7B C7 H7C 109.5

loop_
_geom_bond_atom_site_label_1
_geom_bond_atom_site_label_2
_geom_bond_distance
Br1 C1 2.000(2)
Cl1 C2 1.814(2)
O1 C3 1.429(3)
O1 C4 1.433(3)
O2 C4 1.395(3)
C1 C7 1.525(3)
C1 C2 1.531(3)
C1 C6 1.536(3)
C2 C3 1.527(3)
C4 C5 1.523(3)
C5 C6 1.531(3)
O2 H2O 0.72(3)
C2 H2 1.0000
C3 H3A 0.9900
C3 H3B 0.9900
C4 H4 1.0000
C5 H5A 0.9900
C5 H5B 0.9900
C6 H6A 0.9900
C6 H6B 0.9900
C7 H7A 0.9800
C7 H7B 0.9800
C7 H7C 0.9800

loop_
_geom_hbond_atom_site_label_D
_geom_hbond_atom_site_label_H
_geom_hbond_atom_site_label_A
_geom_hbond_distance_DH
_geom_hbond_distance_HA
_geom_hbond_distance_DA
_geom_hbond_angle_DHA
_geom_hbond_site_symmetry_A
O2 H2O O1 0.72(3) 2.08(3) 2.787(2) 168(4) 4_566

loop_
_geom_torsion_atom_site_label_1
_geom_torsion_atom_site_label_2
_geom_torsion_atom_site_label_3
_geom_torsion_atom_site_label_4
_geom_torsion
C7 C1 C2 C3 -173.97(19)
C6 C1 C2 C3 -50.2(3)
Br1 C1 C2 C3 69.0(2)
C7 C1 C2 Cl1 60.9(2)
C6 C1 C2 Cl1 -175.35(15)
Br1 C1 C2 Cl1 -56.12(18)
C4 O1 C3 C2 -98.5(2)
C1 C2 C3 O1 75.1(2)
Cl1 C2 C3 O1 -157.78(14)
C3 O1 C4 O2 -73.3(2)
C3 O1 C4 C5 47.0(3)
O2 C4 C5 C6 159.66(19)
O1 C4 C5 C6 36.2(3)
C4 C5 C6 C1 -84.5(2)
C7 C1 C6 C5 -170.15(18)
C2 C1 C6 C5 65.0(2)
Br1 C1 C6 C5 -55.4(2)
